data_4303615
loop_
_publ_author_name
'Bo-Gaun Chen'
'Chia-Hua Ho'
'Chang-Ju Lee'
'Minghuey Shieh'

_publ_section_title
;
Copper Halide-Incorporated Tellurium-Iron Carbonyl Complexes:
Transformation, Electrochemical Properties, and Theoretical Calculations
;
_journal_name_full 'Inorganic Chemistry'
_journal_page_first 10757
_journal_page_last 10768
_journal_paper_doi 10.1021/ic901647n
_journal_volume 48
_journal_year 2009
_chemical_formula_moiety 'C25 H40 Br Cu Fe3 N2 O9 Te'
_chemical_formula_sum 'C25 H40 Br Cu Fe3 N2 O9 Te'
_chemical_formula_weight 951.19
_chemical_name_systematic
;
 ?
;
_space_group_IT_number 2
_symmetry_cell_setting triclinic
_symmetry_space_group_name_Hall '-P 1'
_symmetry_space_group_name_H-M 'P -1'
_atom_sites_solution_hydrogens geom
_atom_sites_solution_primary direct
_atom_sites_solution_secondary difmap
_audit_creation_method SHELXL-97
_cell_angle_alpha 65.6560(10)
_cell_angle_beta 89.8690(10)
_cell_angle_gamma 82.3290(10)
_cell_formula_units_Z 4
_cell_length_a 9.04110(10)
_cell_length_b 20.2015(3)
_cell_length_c 21.3876(4)
_cell_measurement_reflns_used 29355
_cell_measurement_temperature 200(2)
_cell_measurement_theta_max 25.35
_cell_measurement_theta_min 2.037
_cell_volume 3521.12(10)
_computing_cell_refinement 'HKL Scalepack (Otwinowski & Minor 1997)'
_computing_data_collection 'Collect (Nonius BV, 1997-2000)'
_computing_data_reduction 'HKL Denzo and Scalepack'
_computing_molecular_graphics 'Ortep-3 for Windows (Farrugia, 1997)'
_computing_publication_material 'WinGX publication routines (Farrugia, 1999)'
_computing_structure_refinement 'SHELXL-97 (Sheldrick, 1997)'
_computing_structure_solution 'SHELXS-86 (Sheldrick, 1986)'
_diffrn_ambient_temperature 200(2)
_diffrn_detector_area_resol_mean 9
_diffrn_measured_fraction_theta_full 0.993
_diffrn_measured_fraction_theta_max 0.993
_diffrn_measurement_device_type KappaCCD
_diffrn_measurement_method 'CCD rotation images, thick slices'
_diffrn_radiation_monochromator graphite
_diffrn_radiation_source 'fine-focus sealed tube'
_diffrn_radiation_type MoK\a
_diffrn_radiation_wavelength 0.71073
_diffrn_reflns_av_R_equivalents 0.0717
_diffrn_reflns_av_sigmaI/netI 0.0632
_diffrn_reflns_limit_h_max 10
_diffrn_reflns_limit_h_min -10
_diffrn_reflns_limit_k_max 24
_diffrn_reflns_limit_k_min -24
_diffrn_reflns_limit_l_max 25
_diffrn_reflns_limit_l_min -25
_diffrn_reflns_number 49879
_diffrn_reflns_theta_full 25.39
_diffrn_reflns_theta_max 25.39
_diffrn_reflns_theta_min 2.09
_exptl_absorpt_coefficient_mu 3.800
_exptl_absorpt_correction_T_max 0.4135
_exptl_absorpt_correction_T_min 0.3106
_exptl_absorpt_correction_type multi-scan
_exptl_absorpt_process_details
;
 ?
;
_exptl_crystal_colour black
_exptl_crystal_density_diffrn 1.794
_exptl_crystal_density_method 'not measured'
_exptl_crystal_description prism
_exptl_crystal_F_000 1880
_exptl_crystal_size_max 0.38
_exptl_crystal_size_mid 0.18
_exptl_crystal_size_min 0.11
_refine_diff_density_max 1.754
_refine_diff_density_min -1.116
_refine_diff_density_rms 0.281
_refine_ls_extinction_method none
_refine_ls_goodness_of_fit_ref 1.080
_refine_ls_hydrogen_treatment fixed
_refine_ls_matrix_type full
_refine_ls_number_parameters 751
_refine_ls_number_reflns 12838
_refine_ls_number_restraints 0
_refine_ls_restrained_S_all 1.080
_refine_ls_R_factor_all 0.0883
_refine_ls_R_factor_gt 0.0499
_refine_ls_shift/su_max 0.001
_refine_ls_shift/su_mean 0.000
_refine_ls_structure_factor_coef Fsqd
_refine_ls_weighting_details 'calc w=1/[\s^2^(Fo^2^)+(0.0752P)^2^+0.7417P] where P=(Fo^2^+2Fc^2^)/3'
_refine_ls_weighting_scheme calc
_refine_ls_wR_factor_gt 0.1241
_refine_ls_wR_factor_ref 0.1464
_reflns_number_gt 8626
_reflns_number_total 12838
_reflns_threshold_expression >2sigma(I)
_cod_data_source_file ic901647n_si_002_2.cif
_cod_data_source_block '[Et4N]2[1b]'
_cod_original_cell_volume 3521.12(9)
_cod_database_code 4303615

loop_
_symmetry_equiv_pos_as_xyz
'x, y, z'
'-x, -y, -z'

loop_
_atom_site_label
_atom_site_type_symbol
_atom_site_fract_x
_atom_site_fract_y
_atom_site_fract_z
_atom_site_U_iso_or_equiv
_atom_site_adp_type
_atom_site_occupancy
_atom_site_symmetry_multiplicity
_atom_site_calc_flag
_atom_site_refinement_flags
_atom_site_disorder_assembly
_atom_site_disorder_group
C1 C 0.5772(7) 0.7623(4) -0.0601(4) 0.0416(16) Uani 1 1 d . . .
C2 C 0.6804(6) 0.7590(4) 0.0680(3) 0.0397(16) Uani 1 1 d . . .
C3 C 0.5238(7) 0.6623(4) 0.0604(3) 0.0449(17) Uani 1 1 d . . .
C4 C 0.9528(7) 0.6644(4) 0.1438(3) 0.0480(18) Uani 1 1 d . . .
C5 C 0.7718(8) 0.5652(4) 0.1662(4) 0.0466(17) Uani 1 1 d . . .
C6 C 1.0482(8) 0.5388(4) 0.1300(3) 0.055(2) Uani 1 1 d . . .
C7 C 1.1301(7) 0.6403(4) -0.0117(3) 0.0448(17) Uani 1 1 d . . .
C8 C 0.9486(7) 0.7502(4) -0.1088(4) 0.0414(16) Uani 1 1 d . . .
C9 C 1.0404(7) 0.7576(4) 0.0126(3) 0.0420(16) Uani 1 1 d . . .
C10 C 0.4315(8) 0.2292(4) 0.5692(4) 0.056(2) Uani 1 1 d . . .
C11 C 0.3113(7) 0.2101(4) 0.4545(4) 0.0504(18) Uani 1 1 d . . .
C12 C 0.4602(8) 0.3157(5) 0.4396(4) 0.057(2) Uani 1 1 d . . .
C13 C 0.0439(8) 0.3007(4) 0.3736(4) 0.0543(19) Uani 1 1 d . . .
C14 C -0.0663(9) 0.4265(5) 0.3809(4) 0.072(3) Uani 1 1 d . . .
C15 C 0.2017(8) 0.4126(5) 0.3405(4) 0.055(2) Uani 1 1 d . . .
C16 C -0.0271(8) 0.2103(4) 0.5095(4) 0.0531(19) Uani 1 1 d . . .
C17 C 0.0477(7) 0.2359(4) 0.6246(4) 0.0496(18) Uani 1 1 d . . .
C18 C -0.1435(8) 0.3287(4) 0.5198(3) 0.053(2) Uani 1 1 d . . .
C19 C 0.3866(7) 0.6542(4) 0.2264(3) 0.0474(18) Uani 1 1 d . . .
H19A H 0.3105 0.6267 0.2217 0.057 Uiso 1 1 calc R . .
H19B H 0.4777 0.6379 0.2096 0.057 Uiso 1 1 calc R . .
C20 C 0.3371(8) 0.7357(4) 0.1803(4) 0.059(2) Uani 1 1 d . . .
H20A H 0.3234 0.7422 0.1336 0.088 Uiso 1 1 calc R . .
H20B H 0.4122 0.7637 0.1836 0.088 Uiso 1 1 calc R . .
H20C H 0.2445 0.7523 0.1951 0.088 Uiso 1 1 calc R . .
C21 C 0.5239(9) 0.6794(4) 0.3125(4) 0.064(2) Uani 1 1 d . . .
H21A H 0.5376 0.6649 0.3616 0.076 Uiso 1 1 calc R . .
H21B H 0.4803 0.7307 0.2919 0.076 Uiso 1 1 calc R . .
C22 C 0.6774(8) 0.6725(4) 0.2844(4) 0.066(2) Uani 1 1 d . . .
H22A H 0.7378 0.7033 0.2940 0.098 Uiso 1 1 calc R . .
H22B H 0.6665 0.6875 0.2356 0.098 Uiso 1 1 calc R . .
H22C H 0.7247 0.6223 0.3059 0.098 Uiso 1 1 calc R . .
C23 C 0.4764(7) 0.5537(4) 0.3355(3) 0.0456(17) Uani 1 1 d . . .
H23A H 0.4062 0.5264 0.3256 0.055 Uiso 1 1 calc R . .
H23B H 0.5691 0.5457 0.3150 0.055 Uiso 1 1 calc R . .
C24 C 0.5057(8) 0.5234(4) 0.4119(3) 0.057(2) Uani 1 1 d . . .
H24A H 0.5446 0.4721 0.4293 0.085 Uiso 1 1 calc R . .
H24B H 0.4141 0.5296 0.4330 0.085 Uiso 1 1 calc R . .
H24C H 0.5772 0.5490 0.4224 0.085 Uiso 1 1 calc R . .
C25 C 0.2701(9) 0.6507(4) 0.3324(4) 0.065(2) Uani 1 1 d . . .
H25A H 0.2941 0.6437 0.3791 0.078 Uiso 1 1 calc R . .
H25B H 0.2285 0.7018 0.3068 0.078 Uiso 1 1 calc R . .
C26 C 0.1536(8) 0.6053(5) 0.3344(4) 0.076(3) Uani 1 1 d . . .
H26A H 0.0673 0.6195 0.3548 0.114 Uiso 1 1 calc R . .
H26B H 0.1913 0.5545 0.3613 0.114 Uiso 1 1 calc R . .
H26C H 0.1264 0.6125 0.2885 0.114 Uiso 1 1 calc R . .
C27 C 0.4390(10) 0.3351(6) 0.2461(5) 0.095(3) Uani 1 1 d . . .
H27A H 0.4034 0.3867 0.2336 0.114 Uiso 1 1 calc R . .
H27B H 0.4579 0.3116 0.2956 0.114 Uiso 1 1 calc R . .
C28 C 0.3144(8) 0.3015(5) 0.2271(5) 0.075(3) Uani 1 1 d . . .
H28A H 0.2274 0.3072 0.2512 0.113 Uiso 1 1 calc R . .
H28B H 0.3470 0.2502 0.2397 0.113 Uiso 1 1 calc R . .
H28C H 0.2904 0.3259 0.1785 0.113 Uiso 1 1 calc R . .
C29 C 0.5637(10) 0.3638(5) 0.1382(4) 0.082(3) Uani 1 1 d . . .
H29A H 0.4926 0.3398 0.1243 0.099 Uiso 1 1 calc R . .
H29B H 0.6582 0.3552 0.1193 0.099 Uiso 1 1 calc R . .
C30 C 0.5074(9) 0.4487(4) 0.1058(4) 0.069(2) Uani 1 1 d . . .
H30A H 0.4979 0.4666 0.0567 0.103 Uiso 1 1 calc R . .
H30B H 0.5780 0.4734 0.1182 0.103 Uiso 1 1 calc R . .
H30C H 0.4120 0.4580 0.1227 0.103 Uiso 1 1 calc R . .
C31 C 0.6905(10) 0.3639(5) 0.2399(5) 0.080(3) Uani 1 1 d . . .
H31A H 0.7135 0.3343 0.2886 0.096 Uiso 1 1 calc R . .
H31B H 0.6432 0.4122 0.2343 0.096 Uiso 1 1 calc R . .
C32 C 0.8394(8) 0.3714(5) 0.2014(5) 0.083(3) Uani 1 1 d . . .
H32A H 0.9046 0.3937 0.2197 0.125 Uiso 1 1 calc R . .
H32B H 0.8172 0.4014 0.1532 0.125 Uiso 1 1 calc R . .
H32C H 0.8876 0.3236 0.2076 0.125 Uiso 1 1 calc R . .
C33 C 0.6493(11) 0.2472(5) 0.2331(5) 0.090(3) Uani 1 1 d . . .
H33A H 0.7470 0.2442 0.2148 0.108 Uiso 1 1 calc R . .
H33B H 0.5842 0.2256 0.2132 0.108 Uiso 1 1 calc R . .
C34 C 0.6630(13) 0.2034(7) 0.3140(5) 0.139(5) Uani 1 1 d . . .
H34A H 0.7012 0.1528 0.3257 0.209 Uiso 1 1 calc R . .
H34B H 0.5662 0.2067 0.3319 0.209 Uiso 1 1 calc R . .
H34C H 0.7298 0.2241 0.3333 0.209 Uiso 1 1 calc R . .
C35 C 0.0803(8) 0.0098(5) 0.3864(5) 0.075(3) Uani 1 1 d . . .
H35A H 0.0071 0.0120 0.3523 0.090 Uiso 1 1 calc R . .
H35B H 0.0805 -0.0366 0.4260 0.090 Uiso 1 1 calc R . .
C36 C 0.0303(10) 0.0711(6) 0.4080(6) 0.108(4) Uani 1 1 d . . .
H36A H -0.0667 0.0657 0.4263 0.162 Uiso 1 1 calc R . .
H36B H 0.0253 0.1174 0.3689 0.162 Uiso 1 1 calc R . .
H36C H 0.1004 0.0691 0.4426 0.162 Uiso 1 1 calc R . .
C37 C 0.3495(9) 0.0099(5) 0.4102(5) 0.078(3) Uani 1 1 d . . .
H37A H 0.4478 0.0110 0.3919 0.094 Uiso 1 1 calc R . .
H37B H 0.3241 0.0541 0.4179 0.094 Uiso 1 1 calc R . .
C38 C 0.3559(10) -0.0569(6) 0.4788(5) 0.098(3) Uani 1 1 d . . .
H38A H 0.4277 -0.0538 0.5102 0.146 Uiso 1 1 calc R . .
H38B H 0.3848 -0.1008 0.4719 0.146 Uiso 1 1 calc R . .
H38C H 0.2592 -0.0581 0.4976 0.146 Uiso 1 1 calc R . .
C39 C 0.2331(9) 0.0785(5) 0.2937(5) 0.081(3) Uani 1 1 d . . .
H39A H 0.2131 0.1199 0.3060 0.097 Uiso 1 1 calc R . .
H39B H 0.1512 0.0822 0.2627 0.097 Uiso 1 1 calc R . .
C40 C 0.3766(8) 0.0848(5) 0.2555(4) 0.072(3) Uani 1 1 d . . .
H40A H 0.3656 0.1306 0.2155 0.108 Uiso 1 1 calc R . .
H40B H 0.3962 0.0449 0.2417 0.108 Uiso 1 1 calc R . .
H40C H 0.4583 0.0827 0.2851 0.108 Uiso 1 1 calc R . .
C41 C 0.2752(8) -0.0572(4) 0.3447(5) 0.064(2) Uani 1 1 d . . .
H41A H 0.3765 -0.0577 0.3297 0.077 Uiso 1 1 calc R . .
H41B H 0.2760 -0.0992 0.3885 0.077 Uiso 1 1 calc R . .
C42 C 0.1791(10) -0.0675(6) 0.2945(5) 0.097(3) Uani 1 1 d . . .
H42A H 0.2161 -0.1130 0.2917 0.145 Uiso 1 1 calc R . .
H42B H 0.1803 -0.0276 0.2502 0.145 Uiso 1 1 calc R . .
H42C H 0.0786 -0.0687 0.3090 0.145 Uiso 1 1 calc R . .
C43 C 0.0978(7) 0.0548(4) 0.8455(4) 0.0489(18) Uani 1 1 d . . .
H43A H 0.0217 0.0233 0.8521 0.059 Uiso 1 1 calc R . .
H43B H 0.1107 0.0783 0.7965 0.059 Uiso 1 1 calc R . .
C44 C 0.0401(8) 0.1141(5) 0.8695(5) 0.068(2) Uani 1 1 d . . .
H44A H -0.0527 0.1407 0.8446 0.103 Uiso 1 1 calc R . .
H44B H 0.1121 0.1472 0.8613 0.103 Uiso 1 1 calc R . .
H44C H 0.0245 0.0918 0.9178 0.103 Uiso 1 1 calc R . .
C45 C 0.3653(7) 0.0539(4) 0.8756(4) 0.0458(17) Uani 1 1 d . . .
H45A H 0.3390 0.0825 0.9019 0.055 Uiso 1 1 calc R . .
H45B H 0.4572 0.0211 0.8967 0.055 Uiso 1 1 calc R . .
C46 C 0.3936(8) 0.1053(4) 0.8035(4) 0.066(2) Uani 1 1 d . . .
H46A H 0.4718 0.1325 0.8050 0.099 Uiso 1 1 calc R . .
H46B H 0.3039 0.1386 0.7823 0.099 Uiso 1 1 calc R . .
H46C H 0.4233 0.0774 0.7773 0.099 Uiso 1 1 calc R . .
C47 C 0.2906(7) -0.0431(4) 0.8451(3) 0.0417(16) Uani 1 1 d . . .
H47A H 0.3882 -0.0703 0.8649 0.050 Uiso 1 1 calc R . .
H47B H 0.3012 -0.0133 0.7968 0.050 Uiso 1 1 calc R . .
C48 C 0.1838(7) -0.0975(4) 0.8509(4) 0.0515(18) Uani 1 1 d . . .
H48A H 0.2220 -0.1272 0.8275 0.077 Uiso 1 1 calc R . .
H48B H 0.0874 -0.0712 0.8304 0.077 Uiso 1 1 calc R . .
H48C H 0.1749 -0.1284 0.8985 0.077 Uiso 1 1 calc R . .
C49 C 0.2187(7) -0.0362(4) 0.9556(3) 0.0444(17) Uani 1 1 d . . .
H49A H 0.1944 -0.0020 0.9765 0.053 Uiso 1 1 calc R . .
H49B H 0.1329 -0.0614 0.9589 0.053 Uiso 1 1 calc R . .
C50 C 0.3487(8) -0.0924(4) 0.9973(4) 0.058(2) Uani 1 1 d . . .
H50A H 0.3225 -0.1168 1.0440 0.087 Uiso 1 1 calc R . .
H50B H 0.4339 -0.0682 0.9961 0.087 Uiso 1 1 calc R . .
H50C H 0.3725 -0.1277 0.9782 0.087 Uiso 1 1 calc R . .
O1 O 0.5045(5) 0.7961(3) -0.1103(2) 0.0552(13) Uani 1 1 d . . .
O2 O 0.6712(5) 0.7921(3) 0.1016(3) 0.0534(12) Uani 1 1 d . . .
O3 O 0.4228(6) 0.6347(3) 0.0870(3) 0.0683(16) Uani 1 1 d . . .
O4 O 0.9882(6) 0.6967(3) 0.1736(3) 0.0692(16) Uani 1 1 d . . .
O5 O 0.6925(6) 0.5361(3) 0.2079(3) 0.0583(14) Uani 1 1 d . . .
O6 O 1.1442(6) 0.4910(4) 0.1482(3) 0.091(2) Uani 1 1 d . . .
O7 O 1.2387(5) 0.6012(3) -0.0081(3) 0.0643(15) Uani 1 1 d . . .
O8 O 0.9509(6) 0.7828(3) -0.1685(3) 0.0649(15) Uani 1 1 d . . .
O9 O 1.1032(5) 0.7922(3) 0.0326(3) 0.0587(14) Uani 1 1 d . . .
O10 O 0.5129(6) 0.2049(3) 0.6178(3) 0.0763(18) Uani 1 1 d . . .
O11 O 0.3163(6) 0.1704(3) 0.4273(3) 0.0683(15) Uani 1 1 d . . .
O12 O 0.5523(7) 0.3419(4) 0.4052(3) 0.092(2) Uani 1 1 d . . .
O13 O 0.0114(7) 0.2621(3) 0.3487(3) 0.0751(17) Uani 1 1 d . . .
O14 O -0.1689(7) 0.4717(4) 0.3614(3) 0.0841(13) Uani 1 1 d . . .
O15 O 0.2693(7) 0.4476(4) 0.2957(3) 0.0841(13) Uani 1 1 d . . .
O16 O -0.0784(6) 0.1692(3) 0.4937(3) 0.0686(15) Uani 1 1 d . . .
O17 O 0.0452(6) 0.2128(3) 0.6836(3) 0.0638(14) Uani 1 1 d . . .
O18 O -0.2621(6) 0.3624(3) 0.5119(3) 0.0763(18) Uani 1 1 d . . .
Te1 Te 0.80702(5) 0.60195(2) -0.00194(2) 0.04244(14) Uani 1 1 d . . .
Te2 Te 0.18239(5) 0.37957(3) 0.50764(2) 0.04595(14) Uani 1 1 d . . .
Fe1 Fe 0.67569(9) 0.70581(5) 0.02011(4) 0.0343(2) Uani 1 1 d . . .
Fe2 Fe 0.89390(10) 0.61080(5) 0.10426(5) 0.0394(2) Uani 1 1 d . . .
Fe3 Fe 0.96360(9) 0.69997(5) -0.01877(4) 0.0355(2) Uani 1 1 d . . .
Fe4 Fe 0.31939(10) 0.27313(5) 0.49116(5) 0.0404(2) Uani 1 1 d . . .
Fe5 Fe 0.09375(10) 0.36133(6) 0.40673(5) 0.0440(3) Uani 1 1 d . . .
Fe6 Fe 0.03372(9) 0.27673(5) 0.53286(5) 0.0392(2) Uani 1 1 d . . .
Cu1 Cu 0.79434(9) 0.81709(5) -0.04206(4) 0.0468(2) Uani 1 1 d . . .
Cu2 Cu 0.22043(10) 0.16338(5) 0.57442(5) 0.0569(3) Uani 1 1 d . . .
Br1 Br 0.76644(7) 0.94368(4) -0.08784(4) 0.0517(2) Uani 1 1 d . . .
Br2 Br 0.26645(8) 0.04024(4) 0.64553(4) 0.0632(2) Uani 1 1 d . . .
N1 N 0.4140(5) 0.6356(3) 0.3012(3) 0.0368(12) Uani 1 1 d . . .
N2 N 0.5842(6) 0.3294(3) 0.2134(3) 0.0398(13) Uani 1 1 d . . .
N3 N 0.2347(6) 0.0103(3) 0.3567(3) 0.0457(14) Uani 1 1 d . . .
N4 N 0.2415(5) 0.0075(3) 0.8801(2) 0.0330(12) Uani 1 1 d . . .

loop_
_atom_site_aniso_label
_atom_site_aniso_U_11
_atom_site_aniso_U_22
_atom_site_aniso_U_33
_atom_site_aniso_U_23
_atom_site_aniso_U_13
_atom_site_aniso_U_12
C1 0.048(4) 0.039(4) 0.043(4) -0.025(3) 0.003(3) -0.001(3)
C2 0.033(3) 0.038(4) 0.045(4) -0.014(3) -0.002(3) -0.007(3)
C3 0.041(4) 0.059(5) 0.043(4) -0.028(4) 0.000(3) -0.009(3)
C4 0.050(4) 0.061(5) 0.030(4) -0.012(4) -0.003(3) -0.018(4)
C5 0.054(4) 0.045(4) 0.040(4) -0.019(4) 0.002(3) 0.003(3)
C6 0.057(5) 0.058(5) 0.033(4) -0.008(4) 0.007(3) 0.007(4)
C7 0.045(4) 0.057(5) 0.029(4) -0.016(3) 0.007(3) -0.001(3)
C8 0.042(4) 0.039(4) 0.043(4) -0.018(3) -0.006(3) -0.002(3)
C9 0.042(4) 0.041(4) 0.033(4) -0.003(3) 0.006(3) -0.009(3)
C10 0.057(5) 0.042(5) 0.071(5) -0.030(4) -0.013(4) 0.009(4)
C11 0.038(4) 0.054(5) 0.057(5) -0.024(4) -0.005(3) 0.002(3)
C12 0.051(5) 0.075(6) 0.056(5) -0.036(4) 0.007(4) -0.016(4)
C13 0.059(5) 0.060(5) 0.038(4) -0.012(4) -0.013(3) -0.014(4)
C14 0.057(5) 0.075(6) 0.051(5) -0.005(4) -0.005(4) 0.027(4)
C15 0.061(5) 0.070(6) 0.050(5) -0.039(4) 0.002(4) -0.012(4)
C16 0.060(5) 0.052(5) 0.041(4) -0.014(4) 0.010(3) -0.006(4)
C17 0.044(4) 0.054(5) 0.050(5) -0.024(4) -0.002(3) 0.006(3)
C18 0.046(4) 0.073(6) 0.033(4) -0.020(4) -0.001(3) 0.006(4)
C19 0.049(4) 0.051(5) 0.032(4) -0.009(3) -0.004(3) 0.000(3)
C20 0.056(4) 0.049(5) 0.049(4) -0.001(4) -0.009(3) 0.003(4)
C21 0.099(6) 0.047(5) 0.048(5) -0.021(4) -0.008(4) -0.016(4)
C22 0.063(5) 0.052(5) 0.071(5) -0.013(4) -0.020(4) -0.012(4)
C23 0.043(4) 0.040(4) 0.046(4) -0.011(3) 0.006(3) -0.003(3)
C24 0.074(5) 0.050(5) 0.041(4) -0.016(4) 0.000(4) -0.003(4)
C25 0.080(6) 0.052(5) 0.052(5) -0.017(4) 0.024(4) 0.013(4)
C26 0.047(5) 0.087(7) 0.065(6) -0.009(5) 0.009(4) 0.010(5)
C27 0.088(7) 0.124(9) 0.092(7) -0.062(7) 0.026(6) -0.022(6)
C28 0.046(4) 0.098(7) 0.091(7) -0.041(6) 0.015(4) -0.029(5)
C29 0.094(7) 0.099(8) 0.058(6) -0.037(6) 0.011(5) -0.014(6)
C30 0.069(5) 0.059(6) 0.066(5) -0.012(4) -0.014(4) -0.011(4)
C31 0.092(7) 0.075(7) 0.080(6) -0.042(6) -0.012(5) -0.007(5)
C32 0.034(4) 0.062(6) 0.129(8) -0.016(6) 0.005(5) -0.004(4)
C33 0.105(7) 0.063(7) 0.111(8) -0.044(6) -0.010(6) -0.009(5)
C34 0.130(9) 0.131(11) 0.079(8) 0.039(7) -0.052(7) -0.035(8)
C35 0.052(5) 0.070(6) 0.112(8) -0.047(6) 0.015(5) -0.010(4)
C36 0.070(6) 0.094(8) 0.175(12) -0.074(8) 0.036(7) 0.000(6)
C37 0.065(5) 0.082(7) 0.106(8) -0.054(6) -0.007(5) -0.017(5)
C38 0.086(7) 0.118(9) 0.057(6) -0.005(6) -0.001(5) -0.014(6)
C39 0.082(6) 0.047(5) 0.092(7) -0.008(5) 0.001(5) -0.001(4)
C40 0.054(5) 0.084(7) 0.058(5) -0.008(5) 0.013(4) -0.015(4)
C41 0.054(5) 0.049(5) 0.089(6) -0.030(5) -0.013(4) -0.004(4)
C42 0.086(7) 0.125(10) 0.113(8) -0.081(8) 0.000(6) -0.020(6)
C43 0.039(4) 0.044(4) 0.061(5) -0.021(4) -0.006(3) 0.003(3)
C44 0.048(4) 0.066(6) 0.093(6) -0.040(5) -0.008(4) 0.010(4)
C45 0.040(4) 0.041(4) 0.058(5) -0.022(4) 0.001(3) -0.006(3)
C46 0.065(5) 0.053(5) 0.077(6) -0.018(5) 0.009(4) -0.028(4)
C47 0.044(4) 0.039(4) 0.046(4) -0.022(3) 0.009(3) -0.004(3)
C48 0.057(4) 0.050(5) 0.059(5) -0.033(4) 0.007(4) -0.010(4)
C49 0.055(4) 0.048(4) 0.034(4) -0.020(3) 0.008(3) -0.011(3)
C50 0.067(5) 0.053(5) 0.040(4) -0.008(4) -0.010(3) -0.001(4)
O1 0.059(3) 0.051(3) 0.048(3) -0.017(3) -0.019(2) 0.004(2)
O2 0.068(3) 0.053(3) 0.054(3) -0.034(3) 0.004(2) -0.016(3)
O3 0.055(3) 0.094(5) 0.068(4) -0.037(3) 0.014(3) -0.036(3)
O4 0.083(4) 0.079(4) 0.048(3) -0.024(3) -0.007(3) -0.030(3)
O5 0.067(3) 0.052(3) 0.053(3) -0.017(3) 0.023(3) -0.014(3)
O6 0.076(4) 0.093(5) 0.066(4) -0.011(4) 0.000(3) 0.040(4)
O7 0.047(3) 0.085(4) 0.056(3) -0.030(3) 0.006(2) 0.013(3)
O8 0.082(4) 0.068(4) 0.033(3) -0.010(3) 0.004(3) -0.006(3)
O9 0.060(3) 0.060(4) 0.054(3) -0.019(3) -0.012(2) -0.021(3)
O10 0.084(4) 0.058(4) 0.087(4) -0.039(3) -0.053(3) 0.020(3)
O11 0.081(4) 0.066(4) 0.078(4) -0.051(3) 0.002(3) -0.005(3)
O12 0.071(4) 0.134(6) 0.096(5) -0.064(5) 0.030(4) -0.047(4)
O13 0.100(4) 0.075(4) 0.056(3) -0.025(3) -0.013(3) -0.034(3)
O14 0.089(3) 0.088(3) 0.068(3) -0.026(3) 0.017(2) -0.008(3)
O15 0.089(3) 0.088(3) 0.068(3) -0.026(3) 0.017(2) -0.008(3)
O16 0.086(4) 0.059(4) 0.070(4) -0.031(3) 0.003(3) -0.032(3)
O17 0.083(4) 0.062(4) 0.037(3) -0.015(3) 0.001(3) 0.001(3)
O18 0.064(3) 0.110(5) 0.045(3) -0.035(3) -0.006(3) 0.029(3)
Te1 0.0460(3) 0.0390(3) 0.0477(3) -0.0240(2) -0.0009(2) -0.0038(2)
Te2 0.0544(3) 0.0410(3) 0.0468(3) -0.0238(2) -0.0030(2) -0.0022(2)
Fe1 0.0330(5) 0.0358(6) 0.0357(5) -0.0166(4) -0.0020(4) -0.0039(4)
Fe2 0.0377(5) 0.0417(6) 0.0325(5) -0.0100(4) -0.0006(4) -0.0028(4)
Fe3 0.0343(5) 0.0388(6) 0.0319(5) -0.0140(4) 0.0020(4) -0.0029(4)
Fe4 0.0370(5) 0.0425(6) 0.0457(6) -0.0240(5) -0.0050(4) -0.0002(4)
Fe5 0.0435(5) 0.0490(6) 0.0351(5) -0.0149(5) -0.0047(4) -0.0007(4)
Fe6 0.0394(5) 0.0417(6) 0.0356(5) -0.0175(5) -0.0026(4) 0.0020(4)
Cu1 0.0486(5) 0.0366(5) 0.0530(5) -0.0168(4) 0.0015(4) -0.0048(4)
Cu2 0.0585(6) 0.0416(6) 0.0613(6) -0.0152(5) -0.0019(4) 0.0037(4)
Br1 0.0457(4) 0.0366(4) 0.0689(5) -0.0181(4) 0.0068(3) -0.0052(3)
Br2 0.0477(4) 0.0452(5) 0.0766(6) -0.0074(4) 0.0072(4) 0.0004(3)
N1 0.045(3) 0.034(3) 0.035(3) -0.020(3) -0.004(2) 0.003(2)
N2 0.044(3) 0.050(4) 0.032(3) -0.024(3) 0.005(2) -0.008(3)
N3 0.035(3) 0.034(3) 0.068(4) -0.021(3) 0.001(3) -0.005(2)
N4 0.033(3) 0.028(3) 0.038(3) -0.013(2) 0.002(2) -0.006(2)

loop_
_atom_type_symbol
_atom_type_description
_atom_type_scat_dispersion_real
_atom_type_scat_dispersion_imag
_atom_type_scat_source
C C 0.0033 0.0016 'International Tables Vol C Tables 4.2.6.8 and 6.1.1.4'
H H 0.0000 0.0000 'International Tables Vol C Tables 4.2.6.8 and 6.1.1.4'
O O 0.0106 0.0060 'International Tables Vol C Tables 4.2.6.8 and 6.1.1.4'
Te Te -0.5308 1.6751 'International Tables Vol C Tables 4.2.6.8 and 6.1.1.4'
Fe Fe 0.3463 0.8444 'International Tables Vol C Tables 4.2.6.8 and 6.1.1.4'
Cu Cu 0.3201 1.2651 'International Tables Vol C Tables 4.2.6.8 and 6.1.1.4'
Br Br -0.2901 2.4595 'International Tables Vol C Tables 4.2.6.8 and 6.1.1.4'
N N 0.0061 0.0033 'International Tables Vol C Tables 4.2.6.8 and 6.1.1.4'

loop_
_geom_angle_atom_site_label_1
_geom_angle_atom_site_label_2
_geom_angle_atom_site_label_3
_geom_angle
_geom_angle_site_symmetry_1
_geom_angle_site_symmetry_3
_geom_angle_publ_flag
O1 C1 Fe1 174.9(6) . . ?
O1 C1 Cu1 115.9(5) . . ?
Fe1 C1 Cu1 68.9(2) . . ?
O2 C2 Fe1 173.8(5) . . ?
O2 C2 Cu1 115.2(5) . . ?
Fe1 C2 Cu1 69.8(2) . . ?
O3 C3 Fe1 178.8(7) . . ?
O4 C4 Fe2 175.7(6) . . ?
O5 C5 Fe2 178.3(7) . . ?
O6 C6 Fe2 177.6(7) . . ?
O7 C7 Fe3 178.9(6) . . ?
O8 C8 Fe3 174.6(6) . . ?
O9 C9 Fe3 173.8(6) . . ?
O9 C9 Cu1 114.5(5) . . ?
Fe3 C9 Cu1 71.1(2) . . ?
O10 C10 Fe4 174.2(8) . . ?
O10 C10 Cu2 115.9(6) . . ?
Fe4 C10 Cu2 70.0(3) . . ?
O11 C11 Fe4 174.4(6) . . ?
O11 C11 Cu2 116.5(6) . . ?
Fe4 C11 Cu2 68.3(2) . . ?
O12 C12 Fe4 178.0(7) . . ?
O13 C13 Fe5 177.2(6) . . ?
O14 C14 Fe5 177.0(8) . . ?
O15 C15 Fe5 178.0(8) . . ?
O16 C16 Fe6 174.7(7) . . ?
O16 C16 Cu2 115.7(6) . . ?
Fe6 C16 Cu2 69.1(3) . . ?
O17 C17 Fe6 174.3(6) . . ?
O17 C17 Cu2 117.6(5) . . ?
Fe6 C17 Cu2 67.8(2) . . ?
O18 C18 Fe6 179.0(8) . . ?
N1 C19 C20 115.6(6) . . ?
N1 C19 H19A 108.4 . . ?
C20 C19 H19A 108.4 . . ?
N1 C19 H19B 108.4 . . ?
C20 C19 H19B 108.4 . . ?
H19A C19 H19B 107.4 . . ?
C19 C20 H20A 109.5 . . ?
C19 C20 H20B 109.5 . . ?
H20A C20 H20B 109.5 . . ?
C19 C20 H20C 109.5 . . ?
H20A C20 H20C 109.5 . . ?
H20B C20 H20C 109.5 . . ?
N1 C21 C22 116.6(6) . . ?
N1 C21 H21A 108.1 . . ?
C22 C21 H21A 108.1 . . ?
N1 C21 H21B 108.1 . . ?
C22 C21 H21B 108.1 . . ?
H21A C21 H21B 107.3 . . ?
C21 C22 H22A 109.5 . . ?
C21 C22 H22B 109.5 . . ?
H22A C22 H22B 109.5 . . ?
C21 C22 H22C 109.5 . . ?
H22A C22 H22C 109.5 . . ?
H22B C22 H22C 109.5 . . ?
C24 C23 N1 114.7(6) . . ?
C24 C23 H23A 108.6 . . ?
N1 C23 H23A 108.6 . . ?
C24 C23 H23B 108.6 . . ?
N1 C23 H23B 108.6 . . ?
H23A C23 H23B 107.6 . . ?
C23 C24 H24A 109.5 . . ?
C23 C24 H24B 109.5 . . ?
H24A C24 H24B 109.5 . . ?
C23 C24 H24C 109.5 . . ?
H24A C24 H24C 109.5 . . ?
H24B C24 H24C 109.5 . . ?
C26 C25 N1 116.3(7) . . ?
C26 C25 H25A 108.2 . . ?
N1 C25 H25A 108.2 . . ?
C26 C25 H25B 108.2 . . ?
N1 C25 H25B 108.2 . . ?
H25A C25 H25B 107.4 . . ?
C25 C26 H26A 109.5 . . ?
C25 C26 H26B 109.5 . . ?
H26A C26 H26B 109.5 . . ?
C25 C26 H26C 109.5 . . ?
H26A C26 H26C 109.5 . . ?
H26B C26 H26C 109.5 . . ?
N2 C27 C28 116.1(7) . . ?
N2 C27 H27A 108.3 . . ?
C28 C27 H27A 108.3 . . ?
N2 C27 H27B 108.3 . . ?
C28 C27 H27B 108.3 . . ?
H27A C27 H27B 107.4 . . ?
C27 C28 H28A 109.5 . . ?
C27 C28 H28B 109.5 . . ?
H28A C28 H28B 109.5 . . ?
C27 C28 H28C 109.5 . . ?
H28A C28 H28C 109.5 . . ?
H28B C28 H28C 109.5 . . ?
N2 C29 C30 115.1(7) . . ?
N2 C29 H29A 108.5 . . ?
C30 C29 H29A 108.5 . . ?
N2 C29 H29B 108.5 . . ?
C30 C29 H29B 108.5 . . ?
H29A C29 H29B 107.5 . . ?
C29 C30 H30A 109.5 . . ?
C29 C30 H30B 109.5 . . ?
H30A C30 H30B 109.5 . . ?
C29 C30 H30C 109.5 . . ?
H30A C30 H30C 109.5 . . ?
H30B C30 H30C 109.5 . . ?
N2 C31 C32 111.9(7) . . ?
N2 C31 H31A 109.2 . . ?
C32 C31 H31A 109.2 . . ?
N2 C31 H31B 109.2 . . ?
C32 C31 H31B 109.2 . . ?
H31A C31 H31B 107.9 . . ?
C31 C32 H32A 109.5 . . ?
C31 C32 H32B 109.5 . . ?
H32A C32 H32B 109.5 . . ?
C31 C32 H32C 109.5 . . ?
H32A C32 H32C 109.5 . . ?
H32B C32 H32C 109.5 . . ?
N2 C33 C34 109.8(8) . . ?
N2 C33 H33A 109.7 . . ?
C34 C33 H33A 109.7 . . ?
N2 C33 H33B 109.7 . . ?
C34 C33 H33B 109.7 . . ?
H33A C33 H33B 108.2 . . ?
C33 C34 H34A 109.5 . . ?
C33 C34 H34B 109.5 . . ?
H34A C34 H34B 109.5 . . ?
C33 C34 H34C 109.5 . . ?
H34A C34 H34C 109.5 . . ?
H34B C34 H34C 109.5 . . ?
C36 C35 N3 115.8(7) . . ?
C36 C35 H35A 108.3 . . ?
N3 C35 H35A 108.3 . . ?
C36 C35 H35B 108.3 . . ?
N3 C35 H35B 108.3 . . ?
H35A C35 H35B 107.4 . . ?
C35 C36 H36A 109.5 . . ?
C35 C36 H36B 109.5 . . ?
H36A C36 H36B 109.5 . . ?
C35 C36 H36C 109.5 . . ?
H36A C36 H36C 109.5 . . ?
H36B C36 H36C 109.5 . . ?
C38 C37 N3 113.1(7) . . ?
C38 C37 H37A 109.0 . . ?
N3 C37 H37A 109.0 . . ?
C38 C37 H37B 109.0 . . ?
N3 C37 H37B 109.0 . . ?
H37A C37 H37B 107.8 . . ?
C37 C38 H38A 109.5 . . ?
C37 C38 H38B 109.5 . . ?
H38A C38 H38B 109.5 . . ?
C37 C38 H38C 109.5 . . ?
H38A C38 H38C 109.5 . . ?
H38B C38 H38C 109.5 . . ?
N3 C39 C40 115.1(6) . . ?
N3 C39 H39A 108.5 . . ?
C40 C39 H39A 108.5 . . ?
N3 C39 H39B 108.5 . . ?
C40 C39 H39B 108.5 . . ?
H39A C39 H39B 107.5 . . ?
C39 C40 H40A 109.5 . . ?
C39 C40 H40B 109.5 . . ?
H40A C40 H40B 109.5 . . ?
C39 C40 H40C 109.5 . . ?
H40A C40 H40C 109.5 . . ?
H40B C40 H40C 109.5 . . ?
C42 C41 N3 117.5(7) . . ?
C42 C41 H41A 107.9 . . ?
N3 C41 H41A 107.9 . . ?
C42 C41 H41B 107.9 . . ?
N3 C41 H41B 107.9 . . ?
H41A C41 H41B 107.2 . . ?
C41 C42 H42A 109.5 . . ?
C41 C42 H42B 109.5 . . ?
H42A C42 H42B 109.5 . . ?
C41 C42 H42C 109.5 . . ?
H42A C42 H42C 109.5 . . ?
H42B C42 H42C 109.5 . . ?
N4 C43 C44 116.1(6) . . ?
N4 C43 H43A 108.3 . . ?
C44 C43 H43A 108.3 . . ?
N4 C43 H43B 108.3 . . ?
C44 C43 H43B 108.3 . . ?
H43A C43 H43B 107.4 . . ?
C43 C44 H44A 109.5 . . ?
C43 C44 H44B 109.5 . . ?
H44A C44 H44B 109.5 . . ?
C43 C44 H44C 109.5 . . ?
H44A C44 H44C 109.5 . . ?
H44B C44 H44C 109.5 . . ?
C46 C45 N4 114.4(6) . . ?
C46 C45 H45A 108.6 . . ?
N4 C45 H45A 108.6 . . ?
C46 C45 H45B 108.6 . . ?
N4 C45 H45B 108.6 . . ?
H45A C45 H45B 107.6 . . ?
C45 C46 H46A 109.5 . . ?
C45 C46 H46B 109.5 . . ?
H46A C46 H46B 109.5 . . ?
C45 C46 H46C 109.5 . . ?
H46A C46 H46C 109.5 . . ?
H46B C46 H46C 109.5 . . ?
N4 C47 C48 114.4(5) . . ?
N4 C47 H47A 108.7 . . ?
C48 C47 H47A 108.7 . . ?
N4 C47 H47B 108.7 . . ?
C48 C47 H47B 108.7 . . ?
H47A C47 H47B 107.6 . . ?
C47 C48 H48A 109.5 . . ?
C47 C48 H48B 109.5 . . ?
H48A C48 H48B 109.5 . . ?
C47 C48 H48C 109.5 . . ?
H48A C48 H48C 109.5 . . ?
H48B C48 H48C 109.5 . . ?
C50 C49 N4 116.3(5) . . ?
C50 C49 H49A 108.2 . . ?
N4 C49 H49A 108.2 . . ?
C50 C49 H49B 108.2 . . ?
N4 C49 H49B 108.2 . . ?
H49A C49 H49B 107.4 . . ?
C49 C50 H50A 109.5 . . ?
C49 C50 H50B 109.5 . . ?
H50A C50 H50B 109.5 . . ?
C49 C50 H50C 109.5 . . ?
H50A C50 H50C 109.5 . . ?
H50B C50 H50C 109.5 . . ?
Fe1 Te1 Fe2 64.13(3) . . ?
Fe1 Te1 Fe3 66.58(3) . . ?
Fe2 Te1 Fe3 63.94(3) . . ?
Fe5 Te2 Fe4 64.22(3) . . ?
Fe5 Te2 Fe6 63.81(3) . . ?
Fe4 Te2 Fe6 66.47(3) . . ?
C3 Fe1 C2 95.8(3) . . ?
C3 Fe1 C1 96.1(3) . . ?
C2 Fe1 C1 108.0(3) . . ?
C3 Fe1 Cu1 151.9(2) . . ?
C2 Fe1 Cu1 68.2(2) . . ?
C1 Fe1 Cu1 69.1(2) . . ?
C3 Fe1 Te1 96.8(2) . . ?
C2 Fe1 Te1 145.4(2) . . ?
C1 Fe1 Te1 102.5(2) . . ?
Cu1 Fe1 Te1 109.45(4) . . ?
C3 Fe1 Fe2 98.5(2) . . ?
C2 Fe1 Fe2 88.4(2) . . ?
C1 Fe1 Fe2 156.8(2) . . ?
Cu1 Fe1 Fe2 103.75(4) . . ?
Te1 Fe1 Fe2 57.96(3) . . ?
C3 Fe1 Fe3 151.0(2) . . ?
C2 Fe1 Fe3 100.81(19) . . ?
C1 Fe1 Fe3 101.1(2) . . ?
Cu1 Fe1 Fe3 57.09(3) . . ?
Te1 Fe1 Fe3 56.82(3) . . ?
Fe2 Fe1 Fe3 58.75(3) . . ?
C4 Fe2 C5 97.8(3) . . ?
C4 Fe2 C6 99.7(4) . . ?
C5 Fe2 C6 97.9(3) . . ?
C4 Fe2 Te1 148.9(2) . . ?
C5 Fe2 Te1 104.4(2) . . ?
C6 Fe2 Te1 98.5(2) . . ?
C4 Fe2 Fe3 93.3(2) . . ?
C5 Fe2 Fe3 154.9(2) . . ?
C6 Fe2 Fe3 102.3(2) . . ?
Te1 Fe2 Fe3 58.12(3) . . ?
C4 Fe2 Fe1 99.7(2) . . ?
C5 Fe2 Fe1 93.5(2) . . ?
C6 Fe2 Fe1 155.9(2) . . ?
Te1 Fe2 Fe1 57.91(3) . . ?
Fe3 Fe2 Fe1 62.38(3) . . ?
C7 Fe3 C8 98.8(3) . . ?
C7 Fe3 C9 97.2(3) . . ?
C8 Fe3 C9 104.4(3) . . ?
C7 Fe3 Te1 92.1(2) . . ?
C8 Fe3 Te1 102.3(2) . . ?
C9 Fe3 Te1 149.9(2) . . ?
C7 Fe3 Cu1 159.0(2) . . ?
C8 Fe3 Cu1 73.7(2) . . ?
C9 Fe3 Cu1 66.8(2) . . ?
Te1 Fe3 Cu1 108.55(4) . . ?
C7 Fe3 Fe2 90.7(2) . . ?
C8 Fe3 Fe2 158.6(2) . . ?
C9 Fe3 Fe2 93.3(2) . . ?
Te1 Fe3 Fe2 57.94(3) . . ?
Cu1 Fe3 Fe2 103.26(4) . . ?
C7 Fe3 Fe1 144.0(2) . . ?
C8 Fe3 Fe1 104.6(2) . . ?
C9 Fe3 Fe1 102.8(2) . . ?
Te1 Fe3 Fe1 56.60(3) . . ?
Cu1 Fe3 Fe1 56.33(3) . . ?
Fe2 Fe3 Fe1 58.88(3) . . ?
C12 Fe4 C11 94.6(3) . . ?
C12 Fe4 C10 96.5(4) . . ?
C11 Fe4 C10 108.8(3) . . ?
C12 Fe4 Cu2 151.9(3) . . ?
C11 Fe4 Cu2 70.6(2) . . ?
C10 Fe4 Cu2 67.8(3) . . ?
C12 Fe4 Te2 99.8(3) . . ?
C11 Fe4 Te2 145.7(2) . . ?
C10 Fe4 Te2 100.3(2) . . ?
Cu2 Fe4 Te2 105.70(4) . . ?
C12 Fe4 Fe5 95.6(3) . . ?
C11 Fe4 Fe5 90.0(2) . . ?
C10 Fe4 Fe5 156.6(2) . . ?
Cu2 Fe4 Fe5 107.72(4) . . ?
Te2 Fe4 Fe5 57.83(3) . . ?
C12 Fe4 Fe6 151.2(3) . . ?
C11 Fe4 Fe6 97.8(2) . . ?
C10 Fe4 Fe6 103.9(3) . . ?
Cu2 Fe4 Fe6 56.72(3) . . ?
Te2 Fe4 Fe6 56.90(3) . . ?
Fe5 Fe4 Fe6 58.62(3) . . ?
C13 Fe5 C15 99.7(3) . . ?
C13 Fe5 C14 99.7(4) . . ?
C15 Fe5 C14 95.5(4) . . ?
C13 Fe5 Te2 148.0(2) . . ?
C15 Fe5 Te2 103.6(2) . . ?
C14 Fe5 Te2 99.6(3) . . ?
C13 Fe5 Fe6 93.0(2) . . ?
C15 Fe5 Fe6 157.1(2) . . ?
C14 Fe5 Fe6 101.0(3) . . ?
Te2 Fe5 Fe6 58.29(3) . . ?
C13 Fe5 Fe4 97.9(2) . . ?
C15 Fe5 Fe4 96.8(2) . . ?
C14 Fe5 Fe4 156.4(3) . . ?
Te2 Fe5 Fe4 57.94(3) . . ?
Fe6 Fe5 Fe4 62.36(3) . . ?
C18 Fe6 C16 94.4(4) . . ?
C18 Fe6 C17 98.9(3) . . ?
C16 Fe6 C17 105.2(3) . . ?
C18 Fe6 Cu2 156.5(3) . . ?
C16 Fe6 Cu2 69.4(2) . . ?
C17 Fe6 Cu2 70.6(2) . . ?
C18 Fe6 Te2 97.2(3) . . ?
C16 Fe6 Te2 149.3(2) . . ?
C17 Fe6 Te2 100.9(2) . . ?
Cu2 Fe6 Te2 105.31(4) . . ?
C18 Fe6 Fe5 89.6(2) . . ?
C16 Fe6 Fe5 94.0(2) . . ?
C17 Fe6 Fe5 158.2(2) . . ?
Cu2 Fe6 Fe5 107.91(4) . . ?
Te2 Fe6 Fe5 57.90(3) . . ?
C18 Fe6 Fe4 146.1(2) . . ?
C16 Fe6 Fe4 99.9(2) . . ?
C17 Fe6 Fe4 106.6(2) . . ?
Cu2 Fe6 Fe4 56.54(3) . . ?
Te2 Fe6 Fe4 56.63(3) . . ?
Fe5 Fe6 Fe4 59.02(3) . . ?
Br1 Cu1 C9 113.85(18) . . ?
Br1 Cu1 C2 115.11(17) . . ?
C9 Cu1 C2 90.3(2) . . ?
Br1 Cu1 Fe1 146.30(4) . . ?
C9 Cu1 Fe1 93.47(16) . . ?
C2 Cu1 Fe1 42.02(17) . . ?
Br1 Cu1 C1 116.39(16) . . ?
C9 Cu1 C1 129.7(2) . . ?
C2 Cu1 C1 71.1(2) . . ?
Fe1 Cu1 C1 41.97(16) . . ?
Br1 Cu1 Fe3 147.10(4) . . ?
C9 Cu1 Fe3 42.17(19) . . ?
C2 Cu1 Fe3 90.66(16) . . ?
Fe1 Cu1 Fe3 66.58(3) . . ?
C1 Cu1 Fe3 90.34(15) . . ?
Br2 Cu2 C10 114.04(18) . . ?
Br2 Cu2 Fe4 147.49(5) . . ?
C10 Cu2 Fe4 42.21(19) . . ?
Br2 Cu2 Fe6 145.74(5) . . ?
C10 Cu2 Fe6 93.68(17) . . ?
Fe4 Cu2 Fe6 66.75(4) . . ?
Br2 Cu2 C16 117.0(2) . . ?
C10 Cu2 C16 128.9(3) . . ?
Fe4 Cu2 C16 89.41(18) . . ?
Fe6 Cu2 C16 41.5(2) . . ?
Br2 Cu2 C11 120.13(18) . . ?
C10 Cu2 C11 70.7(3) . . ?
Fe4 Cu2 C11 41.14(19) . . ?
Fe6 Cu2 C11 86.94(16) . . ?
C16 Cu2 C11 81.7(2) . . ?
Br2 Cu2 C17 112.71(18) . . ?
C10 Cu2 C17 94.9(2) . . ?
Fe4 Cu2 C17 93.96(18) . . ?
Fe6 Cu2 C17 41.66(17) . . ?
C16 Cu2 C17 68.3(2) . . ?
C11 Cu2 C17 126.7(2) . . ?
C19 N1 C21 111.7(5) . . ?
C19 N1 C25 110.7(5) . . ?
C21 N1 C25 108.0(6) . . ?
C19 N1 C23 106.4(5) . . ?
C21 N1 C23 109.7(5) . . ?
C25 N1 C23 110.2(5) . . ?
C29 N2 C31 112.4(6) . . ?
C29 N2 C27 111.2(6) . . ?
C31 N2 C27 107.3(6) . . ?
C29 N2 C33 105.8(6) . . ?
C31 N2 C33 109.4(6) . . ?
C27 N2 C33 110.7(7) . . ?
C39 N3 C41 113.1(7) . . ?
C39 N3 C35 109.0(6) . . ?
C41 N3 C35 109.5(5) . . ?
C39 N3 C37 108.5(6) . . ?
C41 N3 C37 108.7(6) . . ?
C35 N3 C37 107.9(6) . . ?
C43 N4 C49 109.1(5) . . ?
C43 N4 C47 109.1(5) . . ?
C49 N4 C47 111.0(5) . . ?
C43 N4 C45 111.4(5) . . ?
C49 N4 C45 107.8(5) . . ?
C47 N4 C45 108.4(4) . . ?

loop_
_geom_bond_atom_site_label_1
_geom_bond_atom_site_label_2
_geom_bond_distance
_geom_bond_site_symmetry_2
_geom_bond_publ_flag
C1 O1 1.154(7) . ?
C1 Fe1 1.777(7) . ?
C1 Cu1 2.483(7) . ?
C2 O2 1.163(7) . ?
C2 Fe1 1.768(7) . ?
C2 Cu1 2.452(7) . ?
C3 O3 1.158(8) . ?
C3 Fe1 1.759(7) . ?
C4 O4 1.155(8) . ?
C4 Fe2 1.755(8) . ?
C5 O5 1.154(8) . ?
C5 Fe2 1.756(8) . ?
C6 O6 1.143(8) . ?
C6 Fe2 1.779(7) . ?
C7 O7 1.156(7) . ?
C7 Fe3 1.763(7) . ?
C8 O8 1.173(8) . ?
C8 Fe3 1.764(7) . ?
C9 O9 1.160(8) . ?
C9 Fe3 1.775(8) . ?
C9 Cu1 2.429(6) . ?
C10 O10 1.162(8) . ?
C10 Fe4 1.774(8) . ?
C10 Cu2 2.444(8) . ?
C11 O11 1.166(8) . ?
C11 Fe4 1.757(8) . ?
C11 Cu2 2.519(7) . ?
C12 O12 1.144(8) . ?
C12 Fe4 1.755(8) . ?
C13 O13 1.176(9) . ?
C13 Fe5 1.751(9) . ?
C14 O14 1.153(8) . ?
C14 Fe5 1.740(7) . ?
C15 O15 1.161(9) . ?
C15 Fe5 1.756(8) . ?
C16 O16 1.162(9) . ?
C16 Fe6 1.763(9) . ?
C16 Cu2 2.490(8) . ?
C17 O17 1.152(8) . ?
C17 Fe6 1.785(8) . ?
C17 Cu2 2.533(7) . ?
C18 O18 1.163(7) . ?
C18 Fe6 1.749(7) . ?
C19 N1 1.498(8) . ?
C19 C20 1.533(9) . ?
C19 H19A 0.9700 . ?
C19 H19B 0.9700 . ?
C20 H20A 0.9600 . ?
C20 H20B 0.9600 . ?
C20 H20C 0.9600 . ?
C21 N1 1.497(9) . ?
C21 C22 1.523(11) . ?
C21 H21A 0.9700 . ?
C21 H21B 0.9700 . ?
C22 H22A 0.9600 . ?
C22 H22B 0.9600 . ?
C22 H22C 0.9600 . ?
C23 C24 1.501(9) . ?
C23 N1 1.532(8) . ?
C23 H23A 0.9700 . ?
C23 H23B 0.9700 . ?
C24 H24A 0.9600 . ?
C24 H24B 0.9600 . ?
C24 H24C 0.9600 . ?
C25 C26 1.474(12) . ?
C25 N1 1.514(8) . ?
C25 H25A 0.9700 . ?
C25 H25B 0.9700 . ?
C26 H26A 0.9600 . ?
C26 H26B 0.9600 . ?
C26 H26C 0.9600 . ?
C27 N2 1.499(9) . ?
C27 C28 1.525(12) . ?
C27 H27A 0.9700 . ?
C27 H27B 0.9700 . ?
C28 H28A 0.9600 . ?
C28 H28B 0.9600 . ?
C28 H28C 0.9600 . ?
C29 N2 1.468(10) . ?
C29 C30 1.571(12) . ?
C29 H29A 0.9700 . ?
C29 H29B 0.9700 . ?
C30 H30A 0.9600 . ?
C30 H30B 0.9600 . ?
C30 H30C 0.9600 . ?
C31 N2 1.494(10) . ?
C31 C32 1.569(11) . ?
C31 H31A 0.9700 . ?
C31 H31B 0.9700 . ?
C32 H32A 0.9600 . ?
C32 H32B 0.9600 . ?
C32 H32C 0.9600 . ?
C33 N2 1.565(10) . ?
C33 C34 1.581(13) . ?
C33 H33A 0.9700 . ?
C33 H33B 0.9700 . ?
C34 H34A 0.9600 . ?
C34 H34B 0.9600 . ?
C34 H34C 0.9600 . ?
C35 C36 1.507(12) . ?
C35 N3 1.533(9) . ?
C35 H35A 0.9700 . ?
C35 H35B 0.9700 . ?
C36 H36A 0.9600 . ?
C36 H36B 0.9600 . ?
C36 H36C 0.9600 . ?
C37 C38 1.525(12) . ?
C37 N3 1.545(10) . ?
C37 H37A 0.9700 . ?
C37 H37B 0.9700 . ?
C38 H38A 0.9600 . ?
C38 H38B 0.9600 . ?
C38 H38C 0.9600 . ?
C39 N3 1.476(9) . ?
C39 C40 1.524(10) . ?
C39 H39A 0.9700 . ?
C39 H39B 0.9700 . ?
C40 H40A 0.9600 . ?
C40 H40B 0.9600 . ?
C40 H40C 0.9600 . ?
C41 C42 1.480(11) . ?
C41 N3 1.486(9) . ?
C41 H41A 0.9700 . ?
C41 H41B 0.9700 . ?
C42 H42A 0.9600 . ?
C42 H42B 0.9600 . ?
C42 H42C 0.9600 . ?
C43 N4 1.496(7) . ?
C43 C44 1.520(10) . ?
C43 H43A 0.9700 . ?
C43 H43B 0.9700 . ?
C44 H44A 0.9600 . ?
C44 H44B 0.9600 . ?
C44 H44C 0.9600 . ?
C45 C46 1.507(10) . ?
C45 N4 1.530(8) . ?
C45 H45A 0.9700 . ?
C45 H45B 0.9700 . ?
C46 H46A 0.9600 . ?
C46 H46B 0.9600 . ?
C46 H46C 0.9600 . ?
C47 N4 1.520(8) . ?
C47 C48 1.526(9) . ?
C47 H47A 0.9700 . ?
C47 H47B 0.9700 . ?
C48 H48A 0.9600 . ?
C48 H48B 0.9600 . ?
C48 H48C 0.9600 . ?
C49 C50 1.508(9) . ?
C49 N4 1.519(8) . ?
C49 H49A 0.9700 . ?
C49 H49B 0.9700 . ?
C50 H50A 0.9600 . ?
C50 H50B 0.9600 . ?
C50 H50C 0.9600 . ?
Te1 Fe1 2.4864(10) . ?
Te1 Fe2 2.4878(10) . ?
Te1 Fe3 2.4927(10) . ?
Te2 Fe5 2.4857(10) . ?
Te2 Fe4 2.4887(10) . ?
Te2 Fe6 2.4964(11) . ?
Fe1 Cu1 2.4790(12) . ?
Fe1 Fe2 2.6406(12) . ?
Fe1 Fe3 2.7331(11) . ?
Fe2 Fe3 2.6370(12) . ?
Fe3 Cu1 2.5005(12) . ?
Fe4 Cu2 2.4807(14) . ?
Fe4 Fe5 2.6442(13) . ?
Fe4 Fe6 2.7321(12) . ?
Fe5 Fe6 2.6331(13) . ?
Fe6 Cu2 2.4858(12) . ?
Cu1 Br1 2.3081(11) . ?
Cu2 Br2 2.2983(12) . ?
